data_7027184
loop_
_publ_author_name
'Newman, Paul D.'
'Hursthouse, Michael B.'
'Malik, K. M. Abdul'

_publ_section_title
;
 Co-ordination chemistry of 3S-aminopyrrolidine and
 3S-(methylamino)pyrrolidine: crystallisation of the two diastereomers of
 dichloro[3S-(R,S-methylamino)pyrrolidine]palladium(II)
;
_journal_issue 4
_journal_name_full 'Journal of the Chemical Society, Dalton Transactions'
_journal_page_first 599
_journal_paper_doi 10.1039/a808959k
_journal_year 1999
_chemical_formula_moiety 'C5 H12 Cl2 N2 Pd'
_chemical_formula_sum 'C5 H12 Cl2 N2 Pd'
_chemical_formula_weight 277.47
_chemical_name_systematic
;
Dicloro-{3S-(R-methylamino)pyrrolidine}palladium(II)
;
_space_group_IT_number 19
_symmetry_cell_setting orthorhombic
_symmetry_space_group_name_Hall 'P 2ac 2ab'
_symmetry_space_group_name_H-M 'P 21 21 21'
_atom_sites_solution_hydrogens geom
_atom_sites_solution_primary direct
_atom_sites_solution_secondary difmap
_audit_creation_method SHELXL-96
_cell_angle_alpha 90.00
_cell_angle_beta 90.00
_cell_angle_gamma 90.00
_cell_formula_units_Z 4
_cell_length_a 7.2131(4)
_cell_length_b 10.595(2)
_cell_length_c 11.664(4)
_cell_measurement_reflns_used 250
_cell_measurement_temperature 150(2)
_cell_measurement_theta_max 29.71
_cell_measurement_theta_min 3.32
_cell_volume 891.4(4)
_computing_cell_refinement 'REFINE in MADNES'
_computing_data_collection MADNES
_computing_data_reduction 'ABSMAD (Karaulov, 1991)'
_computing_molecular_graphics 'SNOOPI (Davies, 1983)'
_computing_publication_material SHELXL-96
_computing_structure_refinement 'SHELXL-96 (Sheldrick, 1996)'
_computing_structure_solution 'SHELXS-96 (Sheldrick, 1990)'
_diffrn_ambient_temperature 150(2)
_diffrn_measurement_device 'FAST area detector diffractometer'
_diffrn_measurement_method 'Darr, Drake, Hursthouse & Malik, 1993'
_diffrn_radiation_monochromator graphite
_diffrn_radiation_source 'rotating anode generator'
_diffrn_radiation_type MoK\a
_diffrn_radiation_wavelength 0.71069
_diffrn_reflns_av_R_equivalents 0.0230
_diffrn_reflns_av_sigmaI/netI 0.0519
_diffrn_reflns_limit_h_max 6
_diffrn_reflns_limit_h_min -9
_diffrn_reflns_limit_k_max 14
_diffrn_reflns_limit_k_min -13
_diffrn_reflns_limit_l_max 7
_diffrn_reflns_limit_l_min -15
_diffrn_reflns_number 4313
_diffrn_reflns_theta_max 29.71
_diffrn_reflns_theta_min 3.32
_diffrn_standards_decay_% none
_exptl_absorpt_coefficient_mu 2.612
_exptl_absorpt_correction_T_max 1.106
_exptl_absorpt_correction_T_min 0.893
_exptl_absorpt_correction_type 'DIFABS (Walker, 1983)'
_exptl_crystal_colour orange
_exptl_crystal_density_diffrn 2.068
_exptl_crystal_description prism
_exptl_crystal_F_000 544
_exptl_crystal_size_max 0.20
_exptl_crystal_size_mid 0.16
_exptl_crystal_size_min 0.12
_refine_diff_density_max 0.715
_refine_diff_density_min -0.325
_refine_diff_density_rms 0.081
_refine_ls_abs_structure_details 'Flack H D (1983), Acta Cryst. A39, 876-881'
_refine_ls_abs_structure_Flack -0.07(4)
_refine_ls_extinction_method none
_refine_ls_goodness_of_fit_all 0.898
_refine_ls_goodness_of_fit_obs 0.897
_refine_ls_hydrogen_treatment 'calculated positions, riding model'
_refine_ls_matrix_type full
_refine_ls_number_parameters 92
_refine_ls_number_reflns 2203
_refine_ls_number_restraints 0
_refine_ls_restrained_S_all 0.898
_refine_ls_restrained_S_obs 0.897
_refine_ls_R_factor_all 0.0234
_refine_ls_R_factor_obs 0.0231
_refine_ls_shift/esd_max 0.001
_refine_ls_shift/esd_mean 0.000
_refine_ls_structure_factor_coef Fsqd
_refine_ls_weighting_details 'w=1/[\s^2^(Fo^2^)+(0.0000P)^2^+0.0000P] where P=(Fo^2^+2Fc^2^)/3'
_refine_ls_weighting_scheme calc
_refine_ls_wR_factor_all 0.0548
_refine_ls_wR_factor_obs 0.0544
_reflns_number_observed 2183
_reflns_number_total 2203
_reflns_observed_criterion >2sigma(I)
_cod_data_source_file 808959ksup1.cif
_cod_data_source_block s92
_cod_depositor_comments
;
The following automatic conversions were performed:

'_symmetry_cell_setting' value 'Orthorhombic' changed to
'orthorhombic' according to
/home/saulius/struct/CIF-dictionaries/cif_core.dic dictionary named
'cif_core.dic' version 2.4.2 from 2011-04-26.

Automatic conversion script
Id: cif_fix_values 1891 2012-01-12 08:04:46Z andrius 

The following automatic conversions were performed:

'_refine_ls_weighting_scheme' value 'calc
w=1/[\s^2^(Fo^2^)+(0.0000P)^2^+0.0000P] where P=(Fo^2^+2Fc^2^)/3' was
changed to 'calc'. New tag '_refine_ls_weighting_details' was
created. The value of the new tag was set to
'w=1/[\s^2^(Fo^2^)+(0.0000P)^2^+0.0000P] where P=(Fo^2^+2Fc^2^)/3'.

Automatic conversion script
Id: cif_fix_values 3143 2015-03-26 13:38:13Z robertas 
;
_cod_original_cell_volume 891.4(3)
_cod_original_sg_symbol_H-M P2(1)2(1)2(1)
_cod_database_code 7027184

loop_
_symmetry_equiv_pos_as_xyz
'x, y, z'
'-x+1/2, -y, z+1/2'
'-x, y+1/2, -z+1/2'
'x+1/2, -y+1/2, -z'

loop_
_atom_site_aniso_label
_atom_site_aniso_U_11
_atom_site_aniso_U_22
_atom_site_aniso_U_33
_atom_site_aniso_U_23
_atom_site_aniso_U_13
_atom_site_aniso_U_12
Pd1 0.02538(12) 0.02791(10) 0.02827(11) 0.00102(9) 0.00072(9) 0.00042(8)
Cl1 0.0274(4) 0.0511(4) 0.0471(4) -0.0031(4) -0.0031(3) 0.0032(4)
Cl2 0.0468(5) 0.0319(4) 0.0424(4) 0.0067(3) 0.0077(4) 0.0026(3)
N1 0.0278(14) 0.0334(13) 0.0368(13) 0.0060(12) -0.0007(11) -0.0032(10)
N2 0.0346(16) 0.0309(12) 0.0346(14) 0.0026(11) 0.0042(12) -0.0041(11)
C1 0.046(2) 0.0485(19) 0.0415(19) -0.0004(17) -0.0122(16) -0.0081(16)
C2 0.057(2) 0.057(2) 0.0340(17) 0.0039(17) -0.0050(17) -0.0144(19)
C3 0.0367(19) 0.0349(16) 0.0461(19) 0.0142(15) -0.0078(16) -0.0004(13)
C4 0.0314(18) 0.0322(15) 0.0488(19) 0.0049(14) 0.0005(16) 0.0049(11)
C5 0.055(2) 0.0359(16) 0.044(2) 0.0013(15) 0.0024(17) -0.0043(15)

loop_
_atom_site_label
_atom_site_type_symbol
_atom_site_fract_x
_atom_site_fract_y
_atom_site_fract_z
_atom_site_U_iso_or_equiv
_atom_site_thermal_displace_type
_atom_site_occupancy
_atom_site_calc_flag
_atom_site_refinement_flags
Pd1 Pd 0.36114(3) 0.18903(2) 0.34835(2) 0.02719(7) Uani 1 d .
Cl1 Cl 0.66993(11) 0.19052(9) 0.39768(8) 0.04187(18) Uani 1 d .
Cl2 Cl 0.31070(13) -0.01701(8) 0.40815(8) 0.0404(2) Uani 1 d .
N1 N 0.0931(4) 0.2067(2) 0.2955(2) 0.0327(6) Uani 1 d .
H1 H 0.0123 0.1584 0.3363 0.039 Uiso 1 calc R
N2 N 0.3803(4) 0.3682(2) 0.2822(2) 0.0334(6) Uani 1 d .
H2 H 0.4730 0.3687 0.2293 0.040 Uiso 1 calc R
C1 C 0.0889(5) 0.1807(4) 0.1693(3) 0.0453(8) Uani 1 d .
H1A H -0.0373 0.1738 0.1413 0.054 Uiso 1 calc R
H1B H 0.1560 0.1041 0.1507 0.054 Uiso 1 calc R
C2 C 0.1859(6) 0.2971(4) 0.1202(3) 0.0494(9) Uani 1 d .
H2A H 0.3076 0.2754 0.0909 0.059 Uiso 1 calc R
H2B H 0.1133 0.3339 0.0587 0.059 Uiso 1 calc R
C3 C 0.2017(5) 0.3886(3) 0.2208(3) 0.0393(8) Uani 1 d .
H3 H 0.1846 0.4766 0.1974 0.047 Uiso 1 calc R
C4 C 0.0513(5) 0.3439(3) 0.3011(3) 0.0375(7) Uani 1 d .
H4A H 0.0661 0.3777 0.3779 0.045 Uiso 1 calc R
H4B H -0.0718 0.3634 0.2726 0.045 Uiso 1 calc R
C5 C 0.4222(6) 0.4660(3) 0.3689(3) 0.0447(9) Uani 1 d .
H5A H 0.5443 0.4522 0.3992 0.067 Uiso 1 calc R
H5B H 0.3331 0.4613 0.4298 0.067 Uiso 1 calc R
H5C H 0.4166 0.5479 0.3338 0.067 Uiso 1 calc R

loop_
_atom_type_symbol
_atom_type_description
_atom_type_scat_dispersion_real
_atom_type_scat_dispersion_imag
_atom_type_scat_source
C C 0.0033 0.0016 'International Tables Vol C Tables 4.2.6.8 and 6.1.1.4'
H H 0.0000 0.0000 'International Tables Vol C Tables 4.2.6.8 and 6.1.1.4'
N N 0.0061 0.0033 'International Tables Vol C Tables 4.2.6.8 and 6.1.1.4'
Cl Cl 0.1484 0.1585 'International Tables Vol C Tables 4.2.6.8 and 6.1.1.4'
Pd Pd -0.9988 1.0072 'International Tables Vol C Tables 4.2.6.8 and 6.1.1.4'

loop_
_geom_angle_atom_site_label_1
_geom_angle_atom_site_label_2
_geom_angle_atom_site_label_3
_geom_angle
N1 Pd1 N2 82.26(11)
N1 Pd1 Cl1 173.50(8)
N2 Pd1 Cl1 91.29(9)
N1 Pd1 Cl2 91.64(8)
N2 Pd1 Cl2 173.24(8)
Cl1 Pd1 Cl2 94.76(3)
C4 N1 C1 102.6(3)
C4 N1 Pd1 105.6(2)
C1 N1 Pd1 107.4(2)
C5 N2 C3 113.9(3)
C5 N2 Pd1 113.9(2)
C3 N2 Pd1 104.85(19)
N1 C1 C2 102.2(3)
C3 C2 C1 105.0(3)
N2 C3 C4 106.1(3)
N2 C3 C2 110.0(3)
C4 C3 C2 103.0(3)
N1 C4 C3 97.7(3)

loop_
_geom_bond_atom_site_label_1
_geom_bond_atom_site_label_2
_geom_bond_distance
Pd1 N1 2.0379(28)
Pd1 N2 2.0537(25)
Pd1 Cl1 2.3005(8)
Pd1 Cl2 2.3204(9)
N1 C4 1.4865(40)
N1 C1 1.4977(46)
N2 C5 1.4785(43)
N2 C3 1.4893(45)
C1 C2 1.5289(49)
C2 C3 1.5254(52)
C3 C4 1.5096(52)

loop_
_geom_torsion_atom_site_label_1
_geom_torsion_atom_site_label_2
_geom_torsion_atom_site_label_3
_geom_torsion_atom_site_label_4
_geom_torsion
N2 Pd1 N1 C4 -28.6(2)
Cl1 Pd1 N1 C4 -35.6(9)
Cl2 Pd1 N1 C4 154.3(2)
N2 Pd1 N1 C1 80.4(2)
Cl1 Pd1 N1 C1 73.4(8)
Cl2 Pd1 N1 C1 -96.7(2)
N1 Pd1 N2 C5 115.6(3)
Cl1 Pd1 N2 C5 -65.2(3)
Cl2 Pd1 N2 C5 141.2(6)
N1 Pd1 N2 C3 -9.5(2)
Cl1 Pd1 N2 C3 169.7(2)
Cl2 Pd1 N2 C3 16.1(9)
C4 N1 C1 C2 40.4(4)
Pd1 N1 C1 C2 -70.6(3)
N1 C1 C2 C3 -10.6(4)
C5 N2 C3 C4 -78.8(3)
Pd1 N2 C3 C4 46.3(3)
C5 N2 C3 C2 170.4(3)
Pd1 N2 C3 C2 -64.5(3)
C1 C2 C3 N2 90.6(4)
C1 C2 C3 C4 -22.2(4)
C1 N1 C4 C3 -54.1(3)
Pd1 N1 C4 C3 58.3(3)
N2 C3 C4 N1 -69.5(3)
C2 C3 C4 N1 46.1(3)
